data_4323438
loop_
_publ_author_name
'F. Albert Cotton'
'G\"unter Schmid'

_publ_section_title
;
 Mononuclear Molybdenum(IV) Complexes with Two Multiply Bonded Chalcogen
 Ligands in Trans Configuration and Chelating Biphosphine Ligands
;
_journal_name_full 'Inorganic Chemistry'
_journal_page_first 2267
_journal_page_last 2278
_journal_paper_doi 10.1021/ic961071v
_journal_volume 36
_journal_year 1997
_chemical_compound_source 'Reaction: Mo(N2)2(dppe)2, 2 Bz2S3 in toluene'
_chemical_formula_analytical 'FAB mass spectrum: 958u (2NPOE)'
_chemical_formula_moiety 'C52 H48 Mo1 P4 S2, 0.5 (C7H8)'
_chemical_formula_structural 'Mo (S)2 ((C6H5)2P CH2 CH2 P(C6H5)2)2, 0.5 (CH3C6H5)'
_chemical_formula_sum 'C55.5 H52 Mo P4 S2'
_chemical_formula_weight 1002.91
_chemical_melting_point 214
_chemical_name_common trans-Mo(S)2(dppe)2
_chemical_name_systematic
;
trans-bis(1,2-bis(diphenylphosphino)ethane-P,P')-bis-sulfido-molybdenum (IV), 
toluene solvate
;
_space_group_IT_number 15
_symmetry_cell_setting monoclinic
_symmetry_space_group_name_Hall '-C 2yc'
_symmetry_space_group_name_H-M 'C 1 2/c 1'
_atom_sites_solution_hydrogens geom
_atom_sites_solution_primary direct
_atom_sites_solution_secondary difmap
_audit_creation_method SHELXL
_cell_angle_alpha 90.00
_cell_angle_beta 98.306(12)
_cell_angle_gamma 90.00
_cell_formula_units_Z 8
_cell_length_a 49.515(7)
_cell_length_b 10.9286(12)
_cell_length_c 18.203(3)
_cell_measurement_reflns_used 200
_cell_measurement_temperature 293(2)
_cell_measurement_theta_max 17.5
_cell_measurement_theta_min 13.4
_cell_volume 9747(2)
_computing_cell_refinement 'LCR out of ULM package'
_computing_data_collection SDP
_computing_data_reduction SDP
_computing_molecular_graphics 'ORTEP out of ULM package'
_computing_publication_material CIFTAB
_computing_structure_refinement 'SHELXL-93 (Sheldrick, 1993)'
_computing_structure_solution 'SHELXS-86 (Sheldrick, 1990), Patterson'
_diffrn_ambient_temperature 293(2)
_diffrn_measurement_device 'Enraf Nonius CAD4'
_diffrn_measurement_method 'omega/2theta scans'
_diffrn_radiation_monochromator graphite
_diffrn_radiation_source 'fine-focus sealed tube'
_diffrn_radiation_type MoKalpha
_diffrn_radiation_wavelength 0.70930
_diffrn_reflns_av_R_equivalents 0.0306
_diffrn_reflns_av_sigmaI/netI 0.0664
_diffrn_reflns_limit_h_max 55
_diffrn_reflns_limit_h_min -56
_diffrn_reflns_limit_k_max 12
_diffrn_reflns_limit_k_min 0
_diffrn_reflns_limit_l_max 20
_diffrn_reflns_limit_l_min -1
_diffrn_reflns_number 8276
_diffrn_reflns_theta_max 23.90
_diffrn_reflns_theta_min 2.18
_diffrn_standards_decay_% 1.5
_diffrn_standards_interval_time 60
_diffrn_standards_number 3
_exptl_absorpt_coefficient_mu 0.523
_exptl_absorpt_correction_T_max 1.000
_exptl_absorpt_correction_T_min 0.866
_exptl_absorpt_correction_type 'Mode FLAT, CAD4-Diffractometer'
_exptl_crystal_colour darkgreen
_exptl_crystal_density_diffrn 1.367
_exptl_crystal_density_meas ?
_exptl_crystal_density_method 'not determined'
_exptl_crystal_description 'very thin plate'
_exptl_crystal_F_000 4152
_exptl_crystal_size_max 0.50
_exptl_crystal_size_mid 0.40
_exptl_crystal_size_min 0.08
_refine_diff_density_max 0.512
_refine_diff_density_min -0.354
_refine_diff_density_rms 0.066
_refine_ls_extinction_coef 0.0
_refine_ls_extinction_method none
_refine_ls_goodness_of_fit_all 1.038
_refine_ls_goodness_of_fit_obs 1.105
_refine_ls_hydrogen_treatment 'CH2-H refined, Ph-H: AFIX 43, common U'
_refine_ls_matrix_type full
_refine_ls_number_parameters 589
_refine_ls_number_reflns 6507
_refine_ls_number_restraints 0
_refine_ls_restrained_S_all 1.056
_refine_ls_restrained_S_obs 1.105
_refine_ls_R_factor_all 0.0885
_refine_ls_R_factor_obs 0.0395
_refine_ls_shift/esd_max 0.001
_refine_ls_shift/esd_mean 0.000
_refine_ls_structure_factor_coef Fsqd
_refine_ls_weighting_details 'w=1/[\s^2^(Fo^2^)+(0.0576P)^2^+0.0000P] where P=(Fo^2^+2Fc^2^)/3'
_refine_ls_weighting_scheme calc
_refine_ls_wR_factor_all 0.1113
_refine_ls_wR_factor_obs 0.0951
_reflns_number_observed 5247
_reflns_number_total 7600
_cod_data_source_file ic961071v_5.cif
_cod_data_source_block MoS2dppe2_5
_cod_depositor_comments
;
The following automatic conversions were performed:

'_geom_bond_publ_flag' value 'Y' changed to 'y' according to the
built-in table from CIF Core dictionary named 'cif_core.dic' version
2.4.1 from 2010-06-29 (20 times).

'_geom_bond_publ_flag' value 'N'
changed to 'n' according to the built-in table from CIF Core
dictionary named 'cif_core.dic' version 2.4.1 from 2010-06-29 (74
times).

'_geom_angle_publ_flag' value 'Y' changed to 'y' according
to the built-in table from CIF Core dictionary named 'cif_core.dic'
version 2.4.1 from 2010-06-29 (31 time).

'_geom_angle_publ_flag'
value 'N' changed to 'n' according to the built-in table from CIF
Core dictionary named 'cif_core.dic' version 2.4.1 from 2010-06-29
(178 times).

Automatic conversion script
Id: cif_fix_values 1715 2011-07-08 13:25:40Z adriana 

The following automatic conversions were performed:

'_exptl_crystal_density_meas' value 'not determined' was changed to
'?' - the value is perceived as not measured.

Automatic conversion script
Id: cif_fix_values 3008 2015-01-20 13:52:24Z robertas 

The following automatic conversions were performed:

'_refine_ls_weighting_scheme' value 'calc
w=1/[\s^2^(Fo^2^)+(0.0576P)^2^+0.0000P] where P=(Fo^2^+2Fc^2^)/3' was
changed to 'calc'. New tag '_refine_ls_weighting_details' was
created. The value of the new tag was set to
'w=1/[\s^2^(Fo^2^)+(0.0576P)^2^+0.0000P] where P=(Fo^2^+2Fc^2^)/3'.

Automatic conversion script
Id: cif_fix_values 3143 2015-03-26 13:38:13Z robertas 
;
_cod_original_cell_volume 9747.1(26)
_cod_original_formula_sum 'C55.50 H52 Mo P4 S2'
_cod_database_code 4323438

loop_
_symmetry_equiv_pos_as_xyz
'x, y, z'
'-x, y, -z+1/2'
'x+1/2, y+1/2, z'
'-x+1/2, y+1/2, -z+1/2'
'-x, -y, -z'
'x, -y, z-1/2'
'-x+1/2, -y+1/2, -z'
'x+1/2, -y+1/2, z-1/2'

loop_
_atom_site_aniso_label
_atom_site_aniso_U_11
_atom_site_aniso_U_22
_atom_site_aniso_U_33
_atom_site_aniso_U_23
_atom_site_aniso_U_13
_atom_site_aniso_U_12
Mo1 0.0313(2) 0.0277(2) 0.0285(2) 0.00103(15) 0.00332(13) 0.0003(2)
S1 0.0438(6) 0.0331(6) 0.0436(6) 0.0062(5) 0.0038(5) -0.0001(5)
S2 0.0511(7) 0.0327(6) 0.0417(6) 0.0056(5) 0.0065(5) -0.0013(5)
P1 0.0397(6) 0.0364(6) 0.0331(6) -0.0023(5) 0.0084(5) 0.0000(5)
P2 0.0332(6) 0.0332(6) 0.0302(5) -0.0007(4) 0.0017(4) 0.0011(5)
P3 0.0375(6) 0.0337(6) 0.0294(5) -0.0010(4) 0.0044(4) -0.0005(5)
P4 0.0332(6) 0.0375(6) 0.0402(6) -0.0004(5) 0.0015(5) 0.0009(5)
C1 0.054(3) 0.040(3) 0.031(2) 0.001(2) 0.008(2) 0.006(2)
C1A 0.040(2) 0.042(3) 0.039(2) -0.007(2) 0.007(2) 0.004(2)
C1B 0.060(3) 0.047(3) 0.048(3) -0.008(2) 0.005(2) 0.007(2)
C1C 0.076(4) 0.049(3) 0.065(3) -0.018(3) 0.006(3) 0.002(3)
C1D 0.099(5) 0.037(3) 0.084(4) -0.014(3) 0.006(3) 0.006(3)
C1E 0.082(4) 0.047(3) 0.065(3) 0.004(3) 0.001(3) 0.019(3)
C1F 0.057(3) 0.046(3) 0.053(3) -0.005(2) 0.004(2) 0.011(2)
C1G 0.041(3) 0.066(3) 0.043(2) -0.006(2) 0.012(2) -0.007(2)
C1H 0.056(3) 0.076(4) 0.101(4) 0.001(3) 0.035(3) -0.003(3)
C1I 0.069(4) 0.100(5) 0.123(6) 0.024(4) 0.031(4) -0.024(4)
C1K 0.083(5) 0.190(9) 0.114(6) -0.024(6) 0.060(5) -0.062(6)
C1L 0.147(9) 0.244(13) 0.268(13) -0.154(11) 0.166(9) -0.098(9)
C1M 0.139(7) 0.148(8) 0.262(11) -0.129(8) 0.151(8) -0.081(6)
C2 0.043(3) 0.058(3) 0.028(2) -0.004(2) -0.002(2) 0.003(3)
C2A 0.039(2) 0.038(2) 0.033(2) 0.002(2) -0.004(2) -0.003(2)
C2B 0.046(3) 0.039(3) 0.050(3) -0.001(2) -0.004(2) -0.001(2)
C2C 0.064(3) 0.042(3) 0.058(3) -0.001(2) -0.004(3) -0.006(3)
C2D 0.070(4) 0.048(3) 0.069(3) 0.014(3) 0.002(3) -0.017(3)
C2E 0.049(3) 0.064(4) 0.071(3) 0.007(3) 0.013(3) -0.014(3)
C2F 0.046(3) 0.047(3) 0.053(3) 0.001(2) 0.010(2) -0.005(2)
C2G 0.032(2) 0.034(2) 0.039(2) 0.005(2) 0.007(2) -0.002(2)
C2H 0.047(3) 0.049(3) 0.036(2) 0.000(2) -0.002(2) 0.010(2)
C2I 0.060(3) 0.051(3) 0.050(3) -0.008(2) 0.007(2) 0.014(3)
C2K 0.043(3) 0.053(3) 0.059(3) 0.007(3) 0.011(2) 0.016(2)
C2L 0.042(3) 0.061(3) 0.051(3) 0.006(2) -0.011(2) 0.011(2)
C2M 0.047(3) 0.047(3) 0.050(3) -0.007(2) -0.010(2) 0.005(2)
C3 0.045(3) 0.058(3) 0.037(3) -0.008(2) 0.001(2) -0.004(2)
C3A 0.055(3) 0.037(2) 0.029(2) -0.004(2) 0.005(2) 0.002(2)
C3B 0.075(3) 0.040(3) 0.055(3) -0.002(2) 0.022(3) -0.009(3)
C3C 0.123(5) 0.034(3) 0.059(3) 0.000(2) 0.020(3) -0.011(3)
C3D 0.120(5) 0.042(3) 0.041(3) 0.002(2) -0.002(3) 0.022(4)
C3E 0.072(4) 0.067(4) 0.040(3) -0.010(3) -0.003(2) 0.028(3)
C3F 0.058(3) 0.050(3) 0.033(2) -0.004(2) 0.002(2) 0.008(2)
C3G 0.040(2) 0.036(2) 0.035(2) 0.002(2) 0.008(2) 0.007(2)
C3H 0.060(3) 0.042(3) 0.039(2) -0.002(2) 0.015(2) -0.001(2)
C3I 0.064(3) 0.062(3) 0.039(2) -0.001(2) 0.016(2) -0.002(3)
C3K 0.054(3) 0.062(3) 0.057(3) 0.005(3) 0.024(2) -0.007(3)
C3L 0.038(3) 0.064(3) 0.066(3) -0.006(3) 0.010(2) -0.014(2)
C3M 0.039(2) 0.053(3) 0.038(2) -0.003(2) 0.007(2) 0.001(2)
C4 0.042(3) 0.053(3) 0.041(2) 0.004(2) -0.004(2) -0.004(3)
C4A 0.038(2) 0.052(3) 0.042(2) -0.007(2) 0.006(2) -0.002(2)
C4B 0.047(3) 0.061(3) 0.069(3) -0.009(3) -0.004(3) -0.003(3)
C4C 0.037(3) 0.088(5) 0.095(4) -0.026(4) 0.000(3) -0.013(3)
C4D 0.052(4) 0.056(4) 0.127(5) -0.010(4) 0.013(4) -0.021(3)
C4E 0.063(4) 0.058(4) 0.122(5) 0.012(3) 0.005(4) -0.019(3)
C4F 0.045(3) 0.059(3) 0.072(3) 0.002(3) 0.003(2) -0.011(3)
C4G 0.035(2) 0.045(3) 0.059(3) -0.006(2) -0.009(2) 0.002(2)
C4H 0.064(3) 0.053(3) 0.075(3) 0.008(3) -0.002(3) 0.010(3)
C4I 0.092(5) 0.051(4) 0.120(5) 0.018(4) -0.010(4) 0.018(4)
C4K 0.059(4) 0.063(4) 0.143(6) -0.018(4) -0.003(4) 0.021(3)
C4L 0.051(3) 0.072(4) 0.115(5) -0.027(4) 0.013(3) 0.010(3)
C4M 0.044(3) 0.053(3) 0.077(3) -0.015(3) 0.002(3) 0.005(2)

loop_
_atom_site_label
_atom_site_type_symbol
_atom_site_fract_x
_atom_site_fract_y
_atom_site_fract_z
_atom_site_U_iso_or_equiv
_atom_site_thermal_displace_type
_atom_site_occupancy
_atom_site_calc_flag
_atom_site_refinement_flags
_atom_site_disorder_group
Mo1 Mo 0.364646(7) 0.32467(3) 0.44721(2) 0.02925(11) Uani 1 d . .
S1 S 0.36194(2) 0.14431(9) 0.50364(6) 0.0404(3) Uani 1 d . .
S2 S 0.36381(2) 0.50753(10) 0.39028(6) 0.0419(3) Uani 1 d . .
P1 P 0.37930(2) 0.23690(10) 0.33120(6) 0.0361(3) Uani 1 d . .
P2 P 0.31888(2) 0.29041(9) 0.36737(5) 0.0324(2) Uani 1 d . .
P3 P 0.35296(2) 0.42528(10) 0.56496(5) 0.0336(3) Uani 1 d . .
P4 P 0.41075(2) 0.32813(10) 0.52536(6) 0.0373(3) Uani 1 d . .
C1 C 0.35321(10) 0.2878(5) 0.2563(2) 0.0415(11) Uani 1 d . .
H11 H 0.3541(8) 0.3655(39) 0.2536(20) 0.032(12) Uiso 1 d . .
H12 H 0.3576(8) 0.2591(38) 0.2120(23) 0.042(12) Uiso 1 d . .
C1A C 0.37985(8) 0.0709(4) 0.3179(2) 0.0401(10) Uani 1 d . .
C1B C 0.36896(10) 0.0155(4) 0.2512(2) 0.0520(12) Uani 1 d . .
H1B H 0.36153(10) 0.0639(4) 0.2113(2) 0.074(3) Uiso 1 calc R .
C1C C 0.36906(11) -0.1095(5) 0.2436(3) 0.0639(14) Uani 1 d . .
H1C H 0.36155(11) -0.1452(5) 0.1990(3) 0.074(3) Uiso 1 calc R .
C1D C 0.38017(12) -0.1816(5) 0.3016(3) 0.074(2) Uani 1 d . .
H1D H 0.38008(12) -0.2663(5) 0.2966(3) 0.074(3) Uiso 1 calc R .
C1E C 0.39142(11) -0.1289(5) 0.3672(3) 0.0658(15) Uani 1 d . .
H1E H 0.39914(11) -0.1781(5) 0.4063(3) 0.074(3) Uiso 1 calc R .
C1F C 0.39142(9) -0.0034(4) 0.3757(3) 0.0523(12) Uani 1 d . .
H1F H 0.39921(9) 0.0313(4) 0.4204(3) 0.074(3) Uiso 1 calc R .
C1G C 0.41049(9) 0.2862(5) 0.2971(2) 0.0496(12) Uani 1 d . .
C1H C 0.41996(11) 0.4019(6) 0.3091(3) 0.075(2) Uani 1 d . .
H1H H 0.41031(11) 0.4555(6) 0.3353(3) 0.074(3) Uiso 1 calc R .
C1I C 0.44336(12) 0.4434(7) 0.2841(4) 0.096(2) Uani 1 d . .
H1I H 0.44907(12) 0.5237(7) 0.2935(4) 0.074(3) Uiso 1 calc R .
C1K C 0.45762(15) 0.3700(9) 0.2471(4) 0.124(3) Uani 1 d . .
H1K H 0.47290(15) 0.3984(9) 0.2281(4) 0.074(3) Uiso 1 calc R .
C1L C 0.4496(2) 0.2538(11) 0.2376(6) 0.206(6) Uani 1 d . .
H1L H 0.4601(2) 0.1993(11) 0.2147(6) 0.074(3) Uiso 1 calc R .
C1M C 0.4260(2) 0.2134(8) 0.2612(5) 0.171(5) Uani 1 d . .
H1M H 0.4206(2) 0.1327(8) 0.2519(5) 0.074(3) Uiso 1 calc R .
C2 C 0.32514(10) 0.2534(5) 0.2718(2) 0.0439(11) Uani 1 d . .
H21 H 0.3117(9) 0.2881(39) 0.2375(24) 0.047(13) Uiso 1 d . .
H22 H 0.3229(9) 0.1673(43) 0.2638(24) 0.052(14) Uiso 1 d . .
C2A C 0.29784(8) 0.1590(4) 0.3870(2) 0.0376(10) Uani 1 d . .
C2B C 0.30781(9) 0.0407(4) 0.3811(2) 0.0461(11) Uani 1 d . .
H2B H 0.32465(9) 0.0290(4) 0.3652(2) 0.074(3) Uiso 1 calc R .
C2C C 0.29307(10) -0.0584(4) 0.3985(3) 0.0560(13) Uani 1 d . .
H2C H 0.29984(10) -0.1369(4) 0.3934(3) 0.074(3) Uiso 1 calc R .
C2D C 0.26831(11) -0.0433(5) 0.4235(3) 0.0629(14) Uani 1 d . .
H2D H 0.25841(11) -0.1110(5) 0.4354(3) 0.074(3) Uiso 1 calc R .
C2E C 0.25838(10) 0.0732(5) 0.4307(3) 0.0612(14) Uani 1 d . .
H2E H 0.24173(10) 0.0838(5) 0.4479(3) 0.074(3) Uiso 1 calc R .
C2F C 0.27284(9) 0.1746(4) 0.4128(2) 0.0482(11) Uani 1 d . .
H2F H 0.26594(9) 0.2528(4) 0.4179(2) 0.074(3) Uiso 1 calc R .
C2G C 0.29352(8) 0.4141(4) 0.3527(2) 0.0348(9) Uani 1 d . .
C2H C 0.29346(9) 0.5014(4) 0.4071(2) 0.0449(11) Uani 1 d . .
H2H H 0.30654(9) 0.4980(4) 0.4492(2) 0.074(3) Uiso 1 calc R .
C2I C 0.27432(10) 0.5939(4) 0.4002(2) 0.0535(12) Uani 1 d . .
H2I H 0.27440(10) 0.6514(4) 0.4379(2) 0.074(3) Uiso 1 calc R .
C2K C 0.25518(9) 0.6013(4) 0.3380(3) 0.0512(12) Uani 1 d . .
H2K H 0.24229(9) 0.6638(4) 0.3332(3) 0.074(3) Uiso 1 calc R .
C2L C 0.25520(9) 0.5167(5) 0.2832(3) 0.0532(12) Uani 1 d . .
H2L H 0.24242(9) 0.5224(5) 0.2406(3) 0.074(3) Uiso 1 calc R .
C2M C 0.27380(9) 0.4229(4) 0.2900(2) 0.0497(12) Uani 1 d . .
H2M H 0.27325(9) 0.3648(4) 0.2525(2) 0.074(3) Uiso 1 calc R .
C3 C 0.38521(9) 0.4365(5) 0.6317(3) 0.0468(11) Uani 1 d . .
H31 H 0.3809(10) 0.4436(46) 0.6819(28) 0.079(16) Uiso 1 d . .
H32 H 0.3933(8) 0.5171(41) 0.6251(22) 0.047(13) Uiso 1 d . .
C3A C 0.34205(9) 0.5865(4) 0.5653(2) 0.0403(10) Uani 1 d . .
C3B C 0.35928(11) 0.6777(4) 0.5460(3) 0.0554(12) Uani 1 d . .
H3B H 0.37629(11) 0.6567(4) 0.5338(3) 0.074(3) Uiso 1 calc R .
C3C C 0.35151(15) 0.7989(4) 0.5446(3) 0.071(2) Uani 1 d . .
H3C H 0.36347(15) 0.8588(4) 0.5324(3) 0.074(3) Uiso 1 calc R .
C3D C 0.32676(14) 0.8317(5) 0.5606(3) 0.069(2) Uani 1 d . .
H3D H 0.32187(14) 0.9138(5) 0.5601(3) 0.074(3) Uiso 1 calc R .
C3E C 0.30890(11) 0.7450(5) 0.5776(2) 0.0606(14) Uani 1 d . .
H3E H 0.29165(11) 0.7678(5) 0.5871(2) 0.074(3) Uiso 1 calc R .
C3F C 0.31657(10) 0.6204(4) 0.5808(2) 0.0478(11) Uani 1 d . .
H3F H 0.30451(10) 0.5613(4) 0.5934(2) 0.074(3) Uiso 1 calc R .
C3G C 0.32975(8) 0.3483(4) 0.6199(2) 0.0368(10) Uani 1 d . .
C3H C 0.32938(9) 0.3770(4) 0.6944(2) 0.0460(11) Uani 1 d . .
H3H H 0.34073(9) 0.4385(4) 0.7166(2) 0.074(3) Uiso 1 calc R .
C3I C 0.31254(10) 0.3160(4) 0.7352(2) 0.0541(12) Uani 1 d . .
H3I H 0.31247(10) 0.3363(4) 0.7848(2) 0.074(3) Uiso 1 calc R .
C3K C 0.29575(10) 0.2249(5) 0.7032(3) 0.0560(13) Uani 1 d . .
H3K H 0.28451(10) 0.1830(5) 0.7313(3) 0.074(3) Uiso 1 calc R .
C3L C 0.29546(9) 0.1955(5) 0.6300(3) 0.0558(13) Uani 1 d . .
H3L H 0.28391(9) 0.1343(5) 0.6083(3) 0.074(3) Uiso 1 calc R .
C3M C 0.31251(8) 0.2575(4) 0.5883(2) 0.0433(11) Uani 1 d . .
H3M H 0.31230(8) 0.2375(4) 0.5385(2) 0.074(3) Uiso 1 calc R .
C4 C 0.40446(10) 0.3320(5) 0.6223(2) 0.0461(11) Uani 1 d . .
H41 H 0.4223(9) 0.3483(39) 0.6542(24) 0.054(13) Uiso 1 d . .
H42 H 0.3970(7) 0.2649(35) 0.6299(19) 0.025(11) Uiso 1 d . .
C4A C 0.43610(8) 0.4520(4) 0.5271(2) 0.0442(11) Uani 1 d . .
C4B C 0.46151(9) 0.4404(5) 0.5695(3) 0.0601(13) Uani 1 d . .
H4B H 0.46593(9) 0.3695(5) 0.5968(3) 0.074(3) Uiso 1 calc R .
C4C C 0.48056(10) 0.5352(6) 0.5713(3) 0.074(2) Uani 1 d . .
H4C H 0.49766(10) 0.5268(6) 0.5996(3) 0.074(3) Uiso 1 calc R .
C4D C 0.47430(11) 0.6383(5) 0.5325(4) 0.078(2) Uani 1 d . .
H4D H 0.48707(11) 0.7010(5) 0.5340(4) 0.074(3) Uiso 1 calc R .
C4E C 0.44935(12) 0.6513(5) 0.4909(4) 0.082(2) Uani 1 d . .
H4E H 0.44518(12) 0.7230(5) 0.4642(4) 0.074(3) Uiso 1 calc R .
C4F C 0.43008(10) 0.5589(5) 0.4879(3) 0.0592(13) Uani 1 d . .
H4F H 0.41307(10) 0.5689(5) 0.4593(3) 0.074(3) Uiso 1 calc R .
C4G C 0.43240(9) 0.1942(4) 0.5196(3) 0.0480(12) Uani 1 d . .
C4H C 0.43021(11) 0.0902(5) 0.5605(3) 0.0651(14) Uani 1 d . .
H4H H 0.41842(11) 0.0886(5) 0.5959(3) 0.074(3) Uiso 1 calc R .
C4I C 0.44579(14) -0.0139(6) 0.5491(4) 0.090(2) Uani 1 d . .
H4I H 0.44419(14) -0.0846(6) 0.5765(4) 0.074(3) Uiso 1 calc R .
C4K C 0.46308(12) -0.0109(6) 0.4981(4) 0.090(2) Uani 1 d . .
H4K H 0.47369(12) -0.0791(6) 0.4914(4) 0.074(3) Uiso 1 calc R .
C4L C 0.46512(11) 0.0909(6) 0.4564(4) 0.080(2) Uani 1 d . .
H4L H 0.47689(11) 0.0910(6) 0.4209(4) 0.074(3) Uiso 1 calc R .
C4M C 0.45003(9) 0.1937(5) 0.4660(3) 0.0588(13) Uani 1 d . .
H4M H 0.45151(9) 0.2626(5) 0.4369(3) 0.074(3) Uiso 1 calc R .
T1 C 0.0000 0.4512(37) 0.2500 0.192(13) Uiso 0.50 d SP .
T2 C 0.0000 0.2366(45) 0.2500 0.221(19) Uiso 0.50 d SP .
T3 C 0.0341(6) 0.4105(28) 0.2360(17) 0.210(11) Uiso 0.50 d P .
T4 C 0.0107(7) 0.3549(29) 0.2940(19) 0.216(12) Uiso 0.50 d P .
T5 C 0.0207(10) 0.2930(39) 0.1845(23) 0.256(20) Uiso 0.50 d P .
T6 C 0.0396(5) 0.3329(23) 0.2025(13) 0.141(7) Uiso 0.50 d P .
T7 C 0.0169(10) 0.3070(43) 0.2318(30) 0.250(19) Uiso 0.50 d P .

loop_
_atom_type_symbol
_atom_type_description
_atom_type_scat_dispersion_real
_atom_type_scat_dispersion_imag
_atom_type_scat_source
C C 0.0033 0.0016 'International Tables Vol C Tables 4.2.6.8 and 6.1.1.4'
H H 0.0000 0.0000 'International Tables Vol C Tables 4.2.6.8 and 6.1.1.4'
Mo Mo -1.6832 0.6857 'International Tables Vol C Tables 4.2.6.8 and 6.1.1.4'
S S 0.1246 0.1234 'International Tables Vol C Tables 4.2.6.8 and 6.1.1.4'
P P 0.1023 0.0942 'International Tables Vol C Tables 4.2.6.8 and 6.1.1.4'

loop_
_geom_angle_atom_site_label_1
_geom_angle_atom_site_label_2
_geom_angle_atom_site_label_3
_geom_angle
_geom_angle_site_symmetry_1
_geom_angle_site_symmetry_3
_geom_angle_publ_flag
S1 Mo1 S2 175.51(4) . . y
S1 Mo1 P4 82.12(4) . . y
S2 Mo1 P4 101.68(4) . . y
S1 Mo1 P1 95.34(4) . . y
S2 Mo1 P1 86.58(4) . . y
P4 Mo1 P1 97.60(4) . . y
S1 Mo1 P2 91.44(4) . . y
S2 Mo1 P2 84.93(4) . . y
P4 Mo1 P2 172.33(4) . . y
P1 Mo1 P2 78.77(4) . . y
S1 Mo1 P3 87.59(4) . . y
S2 Mo1 P3 90.74(4) . . y
P4 Mo1 P3 79.35(4) . . y
P1 Mo1 P3 175.47(4) . . y
P2 Mo1 P3 104.65(4) . . y
C1 P1 C1G 101.4(2) . . y
C1 P1 C1A 103.1(2) . . y
C1G P1 C1A 102.6(2) . . y
C1 P1 Mo1 104.6(2) . . n
C1G P1 Mo1 122.2(2) . . n
C1A P1 Mo1 119.96(13) . . n
C2G P2 C2A 102.0(2) . . y
C2G P2 C2 103.1(2) . . y
C2A P2 C2 100.8(2) . . y
C2G P2 Mo1 120.66(13) . . n
C2A P2 Mo1 119.23(13) . . n
C2 P2 Mo1 108.23(15) . . n
C3G P3 C3A 103.3(2) . . y
C3G P3 C3 102.7(2) . . y
C3A P3 C3 99.1(2) . . y
C3G P3 Mo1 119.80(13) . . n
C3A P3 Mo1 121.15(13) . . n
C3 P3 Mo1 107.40(15) . . n
C4G P4 C4 104.8(2) . . y
C4G P4 C4A 100.7(2) . . y
C4 P4 C4A 100.2(2) . . y
C4G P4 Mo1 116.67(14) . . n
C4 P4 Mo1 106.2(2) . . n
C4A P4 Mo1 125.62(15) . . n
C2 C1 P1 110.9(3) . . y
C1F C1A C1B 118.2(4) . . n
C1F C1A P1 119.5(3) . . n
C1B C1A P1 122.2(3) . . n
C1C C1B C1A 120.9(5) . . n
C1D C1C C1B 120.1(5) . . n
C1C C1D C1E 119.9(5) . . n
C1D C1E C1F 120.7(5) . . n
C1E C1F C1A 120.2(4) . . n
C1M C1G C1H 115.1(5) . . n
C1M C1G P1 124.2(5) . . n
C1H C1G P1 120.7(4) . . n
C1G C1H C1I 122.7(6) . . n
C1K C1I C1H 120.4(7) . . n
C1I C1K C1L 118.3(7) . . n
C1K C1L C1M 121.1(9) . . n
C1G C1M C1L 122.3(8) . . n
C1 C2 P2 113.9(3) . . y
C2B C2A C2F 118.7(4) . . n
C2B C2A P2 119.5(3) . . n
C2F C2A P2 121.6(3) . . n
C2C C2B C2A 120.6(4) . . n
C2B C2C C2D 120.7(5) . . n
C2C C2D C2E 119.3(5) . . n
C2D C2E C2F 120.9(5) . . n
C2E C2F C2A 119.7(5) . . n
C2H C2G C2M 117.8(4) . . n
C2H C2G P2 118.5(3) . . n
C2M C2G P2 123.6(3) . . n
C2G C2H C2I 121.1(4) . . n
C2K C2I C2H 120.2(4) . . n
C2L C2K C2I 119.5(4) . . n
C2K C2L C2M 120.9(4) . . n
C2L C2M C2G 120.6(4) . . n
C4 C3 P3 111.8(3) . . y
C3F C3A C3B 118.1(4) . . n
C3F C3A P3 122.2(3) . . n
C3B C3A P3 119.6(3) . . n
C3C C3B C3A 120.9(5) . . n
C3D C3C C3B 120.7(5) . . n
C3C C3D C3E 120.3(5) . . n
C3D C3E C3F 120.0(5) . . n
C3A C3F C3E 119.8(5) . . n
C3M C3G C3H 118.2(4) . . n
C3M C3G P3 120.1(3) . . n
C3H C3G P3 121.6(3) . . n
C3I C3H C3G 120.9(4) . . n
C3H C3I C3K 120.2(4) . . n
C3L C3K C3I 120.3(4) . . n
C3K C3L C3M 119.7(4) . . n
C3G C3M C3L 120.7(4) . . n
C3 C4 P4 108.8(3) . . y
C4F C4A C4B 118.5(4) . . n
C4F C4A P4 121.2(3) . . n
C4B C4A P4 120.3(4) . . n
C4A C4B C4C 120.1(5) . . n
C4D C4C C4B 120.4(5) . . n
C4C C4D C4E 120.2(5) . . n
C4D C4E C4F 120.8(6) . . n
C4A C4F C4E 120.1(5) . . n
C4H C4G C4M 118.8(5) . . n
C4H C4G P4 122.7(4) . . n
C4M C4G P4 118.3(4) . . n
C4G C4H C4I 120.1(6) . . n
C4K C4I C4H 119.8(6) . . n
C4I C4K C4L 120.6(6) . . n
C4K C4L C4M 120.9(6) . . n
C4L C4M C4G 119.8(5) . . n
T4 T1 T4 80.7(35) . 2 n
T4 T1 T3 66.6(19) . . n
T4 T1 T3 91.1(23) 2 . n
T4 T1 T3 91.1(23) . 2 n
T4 T1 T3 66.6(19) 2 2 n
T3 T1 T3 151.3(33) . 2 n
T4 T1 T7 45.9(19) . . n
T4 T1 T7 52.3(21) 2 . n
T3 T1 T7 45.7(18) . . n
T3 T1 T7 105.9(29) 2 . n
T4 T1 T7 52.3(21) . 2 n
T4 T1 T7 45.9(19) 2 2 n
T3 T1 T7 105.9(29) . 2 n
T3 T1 T7 45.7(18) 2 2 n
T7 T1 T7 61.8(35) . 2 n
T7 T2 T7 101.5(64) . 2 n
T7 T2 T4 62.3(30) . 2 n
T7 T2 T4 54.8(30) 2 2 n
T7 T2 T4 54.8(30) . . n
T7 T2 T4 62.3(30) 2 . n
T4 T2 T4 69.4(30) 2 . n
T7 T2 T5 28.2(30) . . n
T7 T2 T5 116.4(44) 2 . n
T4 T2 T5 64.0(22) 2 . n
T4 T2 T5 82.7(26) . . n
T7 T2 T5 116.4(44) . 2 n
T7 T2 T5 28.2(30) 2 2 n
T4 T2 T5 82.7(26) 2 2 n
T4 T2 T5 64.0(22) . 2 n
T5 T2 T5 139.7(41) . 2 n
T6 T3 T7 63.2(28) . . n
T6 T3 T5 37.6(21) . . n
T7 T3 T5 33.4(26) . . n
T6 T3 T4 107.4(28) . . n
T7 T3 T4 47.2(23) . . n
T5 T3 T4 80.3(25) . . n
T6 T3 T1 125.6(30) . . n
T7 T3 T1 68.6(26) . . n
T5 T3 T1 88.1(25) . . n
T4 T3 T1 45.4(14) . . n
T7 T4 T1 85.5(29) . . n
T7 T4 T7 84.6(44) . 2 n
T1 T4 T7 79.9(28) . 2 n
T7 T4 T2 48.8(27) . . n
T1 T4 T2 105.0(27) . . n
T7 T4 T2 46.9(23) 2 . n
T7 T4 T3 51.5(27) . . n
T1 T4 T3 67.9(18) . . n
T7 T4 T3 125.7(38) 2 . n
T2 T4 T3 100.3(22) . . n
T7 T4 T4 54.1(25) . 2 n
T1 T4 T4 49.7(18) . 2 n
T7 T4 T4 46.6(23) 2 2 n
T2 T4 T4 55.3(15) . 2 n
T3 T4 T4 79.7(25) . 2 n
T7 T4 T5 110.7(36) . 2 n
T1 T4 T5 98.1(26) . 2 n
T7 T4 T5 30.8(25) 2 2 n
T2 T4 T5 63.9(19) . 2 n
T3 T4 T5 156.5(28) . 2 n
T4 T4 T5 76.9(26) 2 2 n
T7 T5 T6 86.1(52) . . n
T7 T5 T3 57.6(44) . . n
T6 T5 T3 40.2(22) . . n
T7 T5 T2 38.7(47) . . n
T6 T5 T2 120.6(38) . . n
T3 T5 T2 96.3(28) . . n
T7 T5 T4 55.3(42) . 2 n
T6 T5 T4 122.8(38) . 2 n
T3 T5 T4 82.7(24) . 2 n
T2 T5 T4 52.1(21) . 2 n
T5 T6 T3 102.3(36) . . n
T5 T6 T7 43.2(29) . . n
T3 T6 T7 69.7(27) . . n
T5 T7 T2 113.0(70) . . n
T5 T7 T4 166.1(70) . . n
T2 T7 T4 76.4(39) . . n
T5 T7 T6 50.8(42) . . n
T2 T7 T6 152.8(51) . . n
T4 T7 T6 124.5(52) . . n
T5 T7 T3 88.9(56) . . n
T2 T7 T3 157.6(57) . . n
T4 T7 T3 81.2(40) . . n
T6 T7 T3 47.1(22) . . n
T5 T7 T4 93.9(55) . 2 n
T2 T7 T4 70.7(35) . 2 n
T4 T7 T4 79.3(39) . 2 n
T6 T7 T4 126.2(43) . 2 n
T3 T7 T4 104.9(36) . 2 n
T5 T7 T1 118.2(52) . . n
T2 T7 T1 98.4(41) . . n
T4 T7 T1 48.6(23) . . n
T6 T7 T1 108.7(32) . . n
T3 T7 T1 65.7(26) . . n
T4 T7 T1 47.8(20) 2 . n
T5 T7 T7 129.9(74) . 2 n
T2 T7 T7 39.2(32) . 2 n
T4 T7 T7 51.2(28) . 2 n
T6 T7 T7 167.4(23) . 2 n
T3 T7 T7 122.6(31) . 2 n
T4 T7 T7 44.3(24) 2 2 n
T1 T7 T7 59.1(17) . 2 n

loop_
_geom_bond_atom_site_label_1
_geom_bond_atom_site_label_2
_geom_bond_distance
_geom_bond_site_symmetry_2
_geom_bond_publ_flag
Mo1 S1 2.2356(11) . y
Mo1 S2 2.2488(11) . y
Mo1 P4 2.5097(12) . y
Mo1 P1 2.5197(11) . y
Mo1 P2 2.5371(11) . y
Mo1 P3 2.5488(11) . y
P1 C1 1.825(5) . y
P1 C1G 1.827(4) . y
P1 C1A 1.831(4) . y
P2 C2G 1.838(4) . y
P2 C2A 1.839(4) . y
P2 C2 1.855(4) . y
P3 C3G 1.833(4) . y
P3 C3A 1.844(4) . y
P3 C3 1.865(4) . y
P4 C4G 1.826(4) . y
P4 C4 1.837(5) . y
P4 C4A 1.843(5) . y
C1 C2 1.506(6) . y
C1A C1F 1.386(6) . n
C1A C1B 1.393(6) . n
C1B C1C 1.374(7) . n
C1C C1D 1.368(7) . n
C1D C1E 1.368(7) . n
C1E C1F 1.380(7) . n
C1G C1M 1.340(8) . n
C1G C1H 1.355(7) . n
C1H C1I 1.381(7) . n
C1I C1K 1.316(10) . n
C1K C1L 1.335(12) . n
C1L C1M 1.374(9) . n
C2A C2B 1.393(6) . n
C2A C2F 1.397(6) . n
C2B C2C 1.369(6) . n
C2C C2D 1.377(7) . n
C2D C2E 1.378(7) . n
C2E C2F 1.384(6) . n
C2G C2H 1.376(6) . n
C2G C2M 1.393(5) . n
C2H C2I 1.379(6) . n
C2I C2K 1.370(6) . n
C2K C2L 1.360(6) . n
C2L C2M 1.371(6) . n
C3 C4 1.513(7) . y
C3A C3F 1.383(6) . n
C3A C3B 1.389(6) . n
C3B C3C 1.379(7) . n
C3C C3D 1.348(8) . n
C3D C3E 1.362(8) . n
C3E C3F 1.412(7) . n
C3G C3M 1.379(6) . n
C3G C3H 1.394(5) . n
C3H C3I 1.368(6) . n
C3I C3K 1.371(6) . n
C3K C3L 1.368(6) . n
C3L C3M 1.391(6) . n
C4A C4F 1.380(6) . n
C4A C4B 1.383(6) . n
C4B C4C 1.398(7) . n
C4C C4D 1.343(8) . n
C4D C4E 1.359(8) . n
C4E C4F 1.385(7) . n
C4G C4H 1.372(7) . n
C4G C4M 1.400(7) . n
C4H C4I 1.407(8) . n
C4I C4K 1.351(9) . n
C4K C4L 1.358(8) . n
C4L C4M 1.374(7) . n
T1 T4 1.38(4) . n
T1 T4 1.38(4) 2 n
T1 T3 1.80(3) . n
T1 T3 1.80(3) 2 n
T1 T7 1.84(5) . n
T1 T7 1.84(5) 2 n
T2 T7 1.22(5) . n
T2 T7 1.22(5) 2 n
T2 T4 1.57(5) 2 n
T2 T4 1.57(5) . n
T2 T5 1.79(5) . n
T2 T5 1.79(5) 2 n
T3 T6 1.10(3) . n
T3 T7 1.41(5) . n
T3 T5 1.67(5) . n
T3 T4 1.78(4) . n
T4 T7 1.32(4) . n
T4 T7 1.48(4) 2 n
T4 T4 1.79(6) 2 n
T4 T5 1.79(6) 2 n
T5 T7 0.92(6) . n
T5 T6 1.04(4) . n
T5 T4 1.79(6) 2 n
T6 T7 1.34(5) . n
T7 T4 1.47(4) 2 n
T7 T7 1.89(10) 2 n
